data_7205070
loop_
_publ_author_name
'Ji, Chang-Chun'
'Li, Jing'
'Li, Yi-Zhi'
'Guo, Zi-Jian'
'Zheng, He-Gen'

_publ_section_title
;
 Solvothermal synthesis, structures and physical properties of four new
 complexes constructed from multi-variant tricarboxylate ligand and
 pyridyl-based ligands
;
_journal_issue 2
_journal_name_full CrystEngComm
_journal_page_first 459
_journal_paper_doi 10.1039/c003986a
_journal_volume 13
_journal_year 2011
_chemical_formula_moiety 'C45 H36 Cd2 N6 O16, 2(H O0.50), 3(H2 O)'
_chemical_formula_sum 'C45 H44 Cd2 N6 O20'
_chemical_formula_weight 1213.66
_chemical_name_systematic
;
?
;
_space_group_IT_number 13
_symmetry_cell_setting monoclinic
_symmetry_space_group_name_Hall '-P 2yc'
_symmetry_space_group_name_H-M 'P 1 2/c 1'
_atom_sites_solution_hydrogens geom
_atom_sites_solution_primary direct
_atom_sites_solution_secondary difmap
_audit_creation_method SHELXL-97
_cell_angle_alpha 90.00
_cell_angle_beta 108.750(3)
_cell_angle_gamma 90.00
_cell_formula_units_Z 2
_cell_length_a 11.845(2)
_cell_length_b 14.043(3)
_cell_length_c 17.092(3)
_cell_measurement_reflns_used 958
_cell_measurement_temperature 291(2)
_cell_measurement_theta_max 17.904
_cell_measurement_theta_min 2.324
_cell_volume 2692.2(9)
_computing_cell_refinement SMART
_computing_data_collection 'SMART (Bruker, 2000)'
_computing_data_reduction 'SAINT (Bruker, 2000)'
_computing_molecular_graphics SHELXTL
_computing_publication_material SHELXTL
_computing_structure_refinement SHELXTL
_computing_structure_solution 'SHELXTL (Bruker, 2000)'
_diffrn_ambient_temperature 291(2)
_diffrn_measured_fraction_theta_full 0.991
_diffrn_measured_fraction_theta_max 0.991
_diffrn_measurement_device_type 'Bruker Smart Apex CCD'
_diffrn_measurement_method 'phi and omega scans'
_diffrn_radiation_monochromator graphite
_diffrn_radiation_source 'fine-focus sealed tube'
_diffrn_radiation_type MoK\a
_diffrn_radiation_wavelength 0.71073
_diffrn_reflns_av_R_equivalents 0.0359
_diffrn_reflns_av_sigmaI/netI 0.0358
_diffrn_reflns_limit_h_max 13
_diffrn_reflns_limit_h_min -14
_diffrn_reflns_limit_k_max 17
_diffrn_reflns_limit_k_min -16
_diffrn_reflns_limit_l_max 21
_diffrn_reflns_limit_l_min -17
_diffrn_reflns_number 14338
_diffrn_reflns_theta_full 26.00
_diffrn_reflns_theta_max 26.00
_diffrn_reflns_theta_min 1.92
_exptl_absorpt_coefficient_mu 0.867
_exptl_absorpt_correction_T_max 0.856
_exptl_absorpt_correction_T_min 0.826
_exptl_absorpt_correction_type multi-scan
_exptl_absorpt_process_details 'SADABS; Bruker, 2000'
_exptl_crystal_colour colorless
_exptl_crystal_density_diffrn 1.497
_exptl_crystal_density_method 'not measured'
_exptl_crystal_description block
_exptl_crystal_F_000 1224
_exptl_crystal_size_max 0.22
_exptl_crystal_size_mid 0.20
_exptl_crystal_size_min 0.18
_refine_diff_density_max 0.916
_refine_diff_density_min -1.022
_refine_diff_density_rms 0.091
_refine_ls_extinction_method none
_refine_ls_goodness_of_fit_ref 1.071
_refine_ls_hydrogen_treatment constr
_refine_ls_matrix_type full
_refine_ls_number_parameters 346
_refine_ls_number_reflns 5256
_refine_ls_number_restraints 0
_refine_ls_restrained_S_all 1.071
_refine_ls_R_factor_all 0.0675
_refine_ls_R_factor_gt 0.0547
_refine_ls_shift/su_max 0.000
_refine_ls_shift/su_mean 0.000
_refine_ls_structure_factor_coef Fsqd
_refine_ls_weighting_details 'calc w=1/[\s^2^(Fo^2^)+(0.0900P)^2^+1.9900P] where P=(Fo^2^+2Fc^2^)/3'
_refine_ls_weighting_scheme calc
_refine_ls_wR_factor_gt 0.1447
_refine_ls_wR_factor_ref 0.1501
_reflns_number_gt 4231
_reflns_number_total 5256
_reflns_threshold_expression >2sigma(I)
_cod_data_source_file C003986A.TXT
_cod_data_source_block 90713
_cod_depositor_comments
;
The following automatic conversions were performed:
'_symmetry_cell_setting' value 'Monoclinic' changed to 'monoclinic'
according to '/home/saulius/struct/CIF-dictionaries/cif_core.dic'
dictionary named 'cif_core.dic' version 2.4.1 from 2010-06-29.

Automatic conversion script
Id: cif_fix_enum 1555 2011-01-17 13:19:09Z saulius 
;
_cod_original_cell_volume 2692.3(9)
_cod_original_sg_symbol_H-M 'P 2/c'
_cod_database_code 7205070

loop_
_symmetry_equiv_pos_as_xyz
'x, y, z'
'-x, y, -z+1/2'
'-x, -y, -z'
'x, -y, z-1/2'

loop_
_atom_site_label
_atom_site_type_symbol
_atom_site_fract_x
_atom_site_fract_y
_atom_site_fract_z
_atom_site_U_iso_or_equiv
_atom_site_adp_type
_atom_site_occupancy
_atom_site_symmetry_multiplicity
_atom_site_calc_flag
_atom_site_refinement_flags
_atom_site_disorder_assembly
_atom_site_disorder_group
C1 C -0.0460(4) 1.1247(4) 0.8605(3) 0.0410(11) Uani 1 1 d . . .
C2 C -0.0835(3) 1.02709(16) 0.82599(18) 0.0520(13) Uani 1 1 d G . .
C3 C -0.1296(3) 1.00689(18) 0.74208(16) 0.0420(11) Uani 1 1 d G . .
H3 H -0.1407 1.0557 0.7035 0.050 Uiso 1 1 calc R . .
C4 C -0.1591(3) 0.9138(2) 0.71580(15) 0.0496(12) Uani 1 1 d G . .
H4 H -0.1900 0.9003 0.6597 0.060 Uiso 1 1 calc R . .
C5 C -0.1425(3) 0.84091(15) 0.7734(2) 0.0442(12) Uani 1 1 d G . .
C6 C -0.0964(3) 0.86111(19) 0.85733(19) 0.0539(14) Uani 1 1 d G . .
H6 H -0.0854 0.8123 0.8959 0.065 Uiso 1 1 calc R . .
C7 C -0.0669(3) 0.9542(2) 0.88362(14) 0.0474(12) Uani 1 1 d G . .
H7 H -0.0361 0.9677 0.9398 0.057 Uiso 1 1 calc R . .
C8 C -0.1579(4) 0.7412(3) 0.7534(3) 0.0373(10) Uani 1 1 d . . .
C9 C -0.2535(4) 0.7243(3) 0.6818(3) 0.0355(10) Uani 1 1 d . . .
H9 H -0.2944 0.7752 0.6506 0.043 Uiso 1 1 calc R . .
C10 C -0.2878(4) 0.6310(4) 0.6568(3) 0.0442(12) Uani 1 1 d . . .
C11 C -0.2284(4) 0.5551(3) 0.7034(3) 0.0361(10) Uani 1 1 d . . .
H11 H -0.2514 0.4930 0.6868 0.043 Uiso 1 1 calc R . .
C12 C -0.1344(4) 0.5721(3) 0.7749(3) 0.0369(10) Uani 1 1 d . . .
C13 C -0.1001(4) 0.6634(3) 0.8001(3) 0.0400(11) Uani 1 1 d . . .
H13 H -0.0377 0.6735 0.8489 0.048 Uiso 1 1 calc R . .
C14 C -0.3730(4) 0.6106(3) 0.5726(3) 0.0392(10) Uani 1 1 d . . .
C15 C -0.0652(4) 0.4957(3) 0.8317(3) 0.0391(10) Uani 1 1 d . . .
C16 C 0.2481(4) 1.2718(3) 1.0617(3) 0.0373(10) Uani 1 1 d . . .
H16 H 0.2316 1.2069 1.0558 0.045 Uiso 1 1 calc R . .
C17 C 0.2384(4) 1.4231(3) 1.0405(3) 0.0379(10) Uani 1 1 d . . .
H17 H 0.2131 1.4828 1.0180 0.045 Uiso 1 1 calc R . .
C18 C 0.3379(4) 1.4058(3) 1.1081(3) 0.0420(11) Uani 1 1 d . . .
H18 H 0.3927 1.4501 1.1389 0.050 Uiso 1 1 calc R . .
C19 C 0.4209(4) 1.2565(3) 1.1857(3) 0.0371(10) Uani 1 1 d . . .
C20 C 0.4210(5) 1.1576(3) 1.1839(3) 0.0451(12) Uani 1 1 d . . .
H20 H 0.3707 1.1223 1.1406 0.054 Uiso 1 1 calc R . .
C21 C 0.5000 1.1175(6) 1.2500 0.061(2) Uani 1 2 d S . .
C22 C 0.5000 1.3075(5) 1.2500 0.0399(15) Uani 1 2 d S . .
H22 H 0.5000 1.3737 1.2500 0.048 Uiso 1 2 calc SR . .
C23 C 0.4220(4) 0.9537(3) 1.1908(3) 0.0410(11) Uani 1 1 d . . .
H23A H 0.3588 0.9740 1.1427 0.049 Uiso 1 1 d R . .
C24 C 0.4528(5) 0.8639(4) 1.2144(3) 0.0546(12) Uani 0.50 1 d P . .
H4Y H 0.4173 0.8116 1.1870 0.065 Uiso 0.50 1 d PR . .
Cd1 Cd 0.02009(3) 1.31559(2) 0.90587(2) 0.04112(15) Uani 1 1 d . . .
N1 N 0.1835(4) 1.3396(3) 1.0122(2) 0.0425(9) Uani 1 1 d . . .
N2 N 0.3383(4) 1.3099(3) 1.1198(3) 0.0427(9) Uani 1 1 d . . .
N3 N 0.5000 1.0116(4) 1.2500 0.0498(16) Uani 1 2 d S . .
N4 N 0.4528(5) 0.8639(4) 1.2144(3) 0.0546(12) Uani 0.50 1 d P . .
O1 O -0.0978(3) 1.1981(2) 0.8236(2) 0.0521(10) Uani 1 1 d . . .
O2 O 0.0441(3) 1.1459(2) 0.9266(2) 0.0403(7) Uani 1 1 d . . .
O3 O -0.4282(3) 0.6744(3) 0.5291(2) 0.0538(10) Uani 1 1 d . . .
H3A H -0.3940 0.6876 0.4864 0.081 Uiso 1 1 d R . .
O4 O -0.4192(3) 0.5286(2) 0.55559(19) 0.0378(7) Uani 1 1 d . . .
O5 O -0.0995(3) 0.4100(2) 0.80986(19) 0.0378(7) Uani 1 1 d . . .
O6 O 0.0165(3) 0.5135(3) 0.8965(2) 0.0505(9) Uani 1 1 d . . .
O7 O 0.1468(3) 1.2975(2) 0.8244(2) 0.0472(8) Uani 1 1 d . . .
H7A H 0.1849 1.3490 0.8252 0.057 Uiso 1 1 d R . .
H7C H 0.1054 1.2845 0.7749 0.057 Uiso 1 1 d R . .
O8 O -0.0944(3) 1.3366(2) 0.9930(2) 0.0477(9) Uani 1 1 d . . .
H8A H -0.0842 1.3927 1.0128 0.057 Uiso 1 1 d R . .
H8B H -0.1677 1.3283 0.9660 0.057 Uiso 1 1 d R . .
O9 O 0.3950(8) 0.7141(6) 0.3891(5) 0.048(2) Uani 0.40 1 d P . .
H9B H 0.3771 0.7440 0.3436 0.058 Uiso 0.40 1 d PR . .
H9D H 0.3645 0.7420 0.4217 0.058 Uiso 0.40 1 d PR . .
O10 O 0.2682(9) 0.1509(7) 0.5137(6) 0.062(3) Uani 0.40 1 d P . .
H10A H 0.2945 0.1126 0.4851 0.074 Uiso 0.40 1 d PR . .
H10C H 0.1938 0.1423 0.5035 0.074 Uiso 0.40 1 d PR . .
O11 O 0.2560(7) 0.9504(6) 0.4962(5) 0.0431(19) Uani 0.40 1 d P . .
H11D H 0.2260 0.9684 0.5327 0.052 Uiso 0.40 1 d PR . .
H11B H 0.2308 0.9860 0.4540 0.052 Uiso 0.40 1 d PR . .
O12 O 0.6727(6) 0.6617(5) 0.3830(4) 0.050(2) Uani 0.50 1 d P . .
H12A H 0.6401 0.7040 0.3473 0.061 Uiso 0.50 1 d PR . .
H12C H 0.6581 0.6069 0.3609 0.061 Uiso 0.50 1 d PR . .
O13 O 0.4999(11) 0.1147(9) 0.4867(7) 0.049(3) Uani 0.30 1 d P . .
H13A H 0.4818 0.0689 0.4524 0.058 Uiso 0.30 1 d PR . .
H13B H 0.5704 0.1069 0.5195 0.058 Uiso 0.30 1 d PR . .

loop_
_atom_site_aniso_label
_atom_site_aniso_U_11
_atom_site_aniso_U_22
_atom_site_aniso_U_33
_atom_site_aniso_U_23
_atom_site_aniso_U_13
_atom_site_aniso_U_12
C1 0.035(2) 0.047(3) 0.036(2) 0.009(2) 0.0046(19) -0.018(2)
C2 0.042(3) 0.046(3) 0.057(3) 0.014(2) -0.001(2) -0.004(2)
C3 0.047(3) 0.028(2) 0.046(3) -0.0012(19) 0.009(2) 0.0072(19)
C4 0.048(3) 0.035(3) 0.056(3) -0.008(2) 0.003(2) 0.004(2)
C5 0.029(2) 0.030(2) 0.072(3) -0.003(2) 0.014(2) -0.0131(18)
C6 0.057(3) 0.037(3) 0.063(3) 0.012(2) 0.013(3) 0.011(2)
C7 0.053(3) 0.040(3) 0.045(3) 0.010(2) 0.010(2) -0.006(2)
C8 0.042(3) 0.028(2) 0.038(2) -0.0071(18) 0.007(2) -0.0176(19)
C9 0.041(3) 0.035(2) 0.028(2) 0.0106(18) 0.0069(18) 0.0166(19)
C10 0.043(3) 0.041(3) 0.034(2) 0.007(2) -0.008(2) -0.018(2)
C11 0.042(2) 0.025(2) 0.035(2) -0.0024(17) 0.0021(19) -0.0140(18)
C12 0.035(2) 0.041(2) 0.034(2) 0.0013(19) 0.0105(19) 0.0064(19)
C13 0.032(2) 0.044(3) 0.034(2) 0.0112(19) -0.0042(19) -0.0128(19)
C14 0.039(2) 0.036(2) 0.033(2) 0.0068(19) -0.0023(19) -0.0018(19)
C15 0.042(3) 0.046(3) 0.026(2) -0.0091(19) 0.0055(18) 0.009(2)
C16 0.046(3) 0.039(2) 0.028(2) 0.0013(18) 0.0132(19) 0.014(2)
C17 0.045(3) 0.032(2) 0.036(2) 0.0039(18) 0.012(2) 0.0111(19)
C18 0.040(3) 0.035(2) 0.040(2) -0.008(2) -0.004(2) -0.0087(19)
C19 0.038(2) 0.032(2) 0.031(2) -0.0026(18) -0.0034(19) 0.0058(18)
C20 0.043(3) 0.034(2) 0.044(3) 0.002(2) -0.004(2) -0.017(2)
C21 0.062(5) 0.038(4) 0.050(4) 0.000 -0.029(4) 0.000
C22 0.042(4) 0.038(3) 0.032(3) 0.000 0.001(3) 0.000
C23 0.034(2) 0.043(3) 0.047(3) -0.018(2) 0.013(2) 0.013(2)
C24 0.054(3) 0.046(3) 0.060(3) -0.007(2) 0.011(2) -0.019(2)
Cd1 0.0400(2) 0.0354(2) 0.0310(2) 0.00078(13) -0.01226(14) -0.00274(14)
N1 0.044(2) 0.044(2) 0.0295(19) -0.0009(17) -0.0028(17) -0.0001(18)
N2 0.045(2) 0.043(2) 0.040(2) 0.0004(17) 0.0123(19) 0.0137(18)
N3 0.064(4) 0.029(3) 0.034(3) 0.000 -0.015(3) 0.000
N4 0.054(3) 0.046(3) 0.060(3) -0.007(2) 0.011(2) -0.019(2)
O1 0.051(2) 0.042(2) 0.0411(19) 0.0111(15) -0.0157(16) -0.0123(16)
O2 0.0315(16) 0.0417(18) 0.0392(17) 0.0049(14) -0.0004(13) 0.0033(14)
O3 0.050(2) 0.044(2) 0.043(2) 0.0066(15) -0.0185(16) -0.0001(16)
O4 0.0302(16) 0.0321(16) 0.0439(18) -0.0003(13) 0.0018(14) 0.0082(13)
O5 0.0447(18) 0.0249(15) 0.0371(16) 0.0064(12) 0.0040(14) 0.0127(13)
O6 0.0381(19) 0.048(2) 0.0413(19) 0.0106(15) -0.0215(15) -0.0071(15)
O7 0.0441(19) 0.0386(18) 0.0434(19) 0.0030(14) -0.0074(15) 0.0030(15)
O8 0.0332(17) 0.0407(19) 0.055(2) 0.0158(16) -0.0052(15) 0.0065(14)
O9 0.040(5) 0.042(4) 0.043(5) -0.021(4) -0.013(4) 0.002(4)
O10 0.057(6) 0.060(6) 0.048(5) -0.017(4) -0.010(4) 0.041(5)
O11 0.034(4) 0.038(4) 0.053(5) -0.005(4) 0.010(4) 0.010(3)
O12 0.042(4) 0.029(3) 0.049(4) -0.010(3) -0.030(3) 0.009(3)
O13 0.056(7) 0.051(7) 0.030(5) -0.002(5) 0.002(5) 0.009(6)

loop_
_atom_type_symbol
_atom_type_description
_atom_type_scat_dispersion_real
_atom_type_scat_dispersion_imag
_atom_type_scat_source
C C 0.0033 0.0016 'International Tables Vol C Tables 4.2.6.8 and 6.1.1.4'
H H 0.0000 0.0000 'International Tables Vol C Tables 4.2.6.8 and 6.1.1.4'
N N 0.0061 0.0033 'International Tables Vol C Tables 4.2.6.8 and 6.1.1.4'
O O 0.0106 0.0060 'International Tables Vol C Tables 4.2.6.8 and 6.1.1.4'
Cd Cd -0.8075 1.2024 'International Tables Vol C Tables 4.2.6.8 and 6.1.1.4'

loop_
_geom_angle_atom_site_label_1
_geom_angle_atom_site_label_2
_geom_angle_atom_site_label_3
_geom_angle
_geom_angle_site_symmetry_1
_geom_angle_site_symmetry_3
_geom_angle_publ_flag
O1 C1 O2 112.0(4) . . ?
O1 C1 C2 121.0(4) . . ?
O2 C1 C2 126.9(4) . . ?
C3 C2 C7 120.0 . . ?
C3 C2 C1 124.1(3) . . ?
C7 C2 C1 115.9(3) . . ?
C4 C3 C2 120.0 . . ?
C4 C3 H3 120.0 . . ?
C2 C3 H3 120.0 . . ?
C3 C4 C5 120.0 . . ?
C3 C4 H4 120.0 . . ?
C5 C4 H4 120.0 . . ?
C6 C5 C4 120.0 . . ?
C6 C5 C8 114.9(3) . . ?
C4 C5 C8 124.8(3) . . ?
C7 C6 C5 120.0 . . ?
C7 C6 H6 120.0 . . ?
C5 C6 H6 120.0 . . ?
C6 C7 C2 120.0 . . ?
C6 C7 H7 120.0 . . ?
C2 C7 H7 120.0 . . ?
C9 C8 C13 118.7(4) . . ?
C9 C8 C5 112.2(4) . . ?
C13 C8 C5 128.6(4) . . ?
C8 C9 C10 120.1(4) . . ?
C8 C9 H9 120.0 . . ?
C10 C9 H9 120.0 . . ?
C11 C10 C9 120.3(4) . . ?
C11 C10 C14 117.9(4) . . ?
C9 C10 C14 120.8(4) . . ?
C10 C11 C12 119.4(4) . . ?
C10 C11 H11 120.3 . . ?
C12 C11 H11 120.3 . . ?
C13 C12 C11 120.8(4) . . ?
C13 C12 C15 114.7(4) . . ?
C11 C12 C15 124.4(4) . . ?
C12 C13 C8 120.7(4) . . ?
C12 C13 H13 119.7 . . ?
C8 C13 H13 119.7 . . ?
O3 C14 O4 115.0(4) . . ?
O3 C14 C10 120.8(4) . . ?
O4 C14 C10 120.1(4) . . ?
O6 C15 O5 122.1(4) . . ?
O6 C15 C12 122.8(4) . . ?
O5 C15 C12 115.1(4) . . ?
N2 C16 N1 110.3(4) . . ?
N2 C16 H16 124.8 . . ?
N1 C16 H16 124.8 . . ?
N1 C17 C18 109.2(4) . . ?
N1 C17 H17 125.4 . . ?
C18 C17 H17 125.4 . . ?
N2 C18 C17 104.9(4) . . ?
N2 C18 H18 127.5 . . ?
C17 C18 H18 127.5 . . ?
C20 C19 C22 121.7(4) . . ?
C20 C19 N2 120.5(4) . . ?
C22 C19 N2 117.7(4) . . ?
C21 C20 C19 114.1(5) . . ?
C21 C20 H20 123.0 . . ?
C19 C20 H20 123.0 . . ?
C20 C21 C20 130.2(7) 2_657 . ?
C20 C21 N3 114.9(4) 2_657 . ?
C20 C21 N3 114.9(4) . . ?
C19 C22 C19 118.1(6) . 2_657 ?
C19 C22 H22 120.9 . . ?
C19 C22 H22 120.9 2_657 . ?
C24 C23 N3 106.1(4) . . ?
C24 C23 H23A 126.9 . . ?
N3 C23 H23A 126.9 . . ?
C23 C24 N4 109.6(3) . 2_657 ?
C23 C24 C24 109.6(3) . 2_657 ?
N4 C24 C24 0.0(4) 2_657 2_657 ?
C23 C24 H4Y 125.1 . . ?
N4 C24 H4Y 125.3 2_657 . ?
C24 C24 H4Y 125.3 2_657 . ?
N1 Cd1 O5 134.03(14) . 1_565 ?
N1 Cd1 O1 143.40(14) . . ?
O5 Cd1 O1 81.97(12) 1_565 . ?
N1 Cd1 O8 89.46(14) . . ?
O5 Cd1 O8 91.85(12) 1_565 . ?
O1 Cd1 O8 96.71(15) . . ?
N1 Cd1 O7 86.97(14) . . ?
O5 Cd1 O7 90.22(12) 1_565 . ?
O1 Cd1 O7 86.51(14) . . ?
O8 Cd1 O7 176.39(12) . . ?
N1 Cd1 O2 89.97(13) . . ?
O5 Cd1 O2 135.48(11) 1_565 . ?
O1 Cd1 O2 53.60(11) . . ?
O8 Cd1 O2 95.55(12) . . ?
O7 Cd1 O2 85.02(11) . . ?
C16 N1 C17 106.3(4) . . ?
C16 N1 Cd1 125.5(3) . . ?
C17 N1 Cd1 128.2(3) . . ?
C16 N2 C18 109.2(4) . . ?
C16 N2 C19 124.1(4) . . ?
C18 N2 C19 126.7(4) . . ?
C23 N3 C23 108.5(6) . 2_657 ?
C23 N3 C21 125.7(3) . . ?
C23 N3 C21 125.7(3) 2_657 . ?
C1 O1 Cd1 100.2(3) . . ?
C1 O2 Cd1 94.2(3) . . ?
C14 O3 H3A 109.5 . . ?
C15 O5 Cd1 106.0(3) . 1_545 ?
Cd1 O7 H7A 109.4 . . ?
Cd1 O7 H7C 109.7 . . ?
H7A O7 H7C 109.5 . . ?
Cd1 O8 H8A 109.5 . . ?
Cd1 O8 H8B 109.8 . . ?
H8A O8 H8B 109.5 . . ?
H9B O9 H9D 109.8 . . ?
H10A O10 H10C 109.8 . . ?
H11D O11 H11B 109.5 . . ?
H12A O12 H12C 109.5 . . ?
H13A O13 H13B 109.5 . . ?

loop_
_geom_bond_atom_site_label_1
_geom_bond_atom_site_label_2
_geom_bond_distance
_geom_bond_site_symmetry_2
_geom_bond_publ_flag
C1 O1 1.261(6) . ?
C1 O2 1.314(5) . ?
C1 C2 1.502(5) . ?
C2 C3 1.3900 . ?
C2 C7 1.3900 . ?
C3 C4 1.3900 . ?
C3 H3 0.9300 . ?
C4 C5 1.3900 . ?
C4 H4 0.9300 . ?
C5 C6 1.3900 . ?
C5 C8 1.440(5) . ?
C6 C7 1.3900 . ?
C6 H6 0.9300 . ?
C7 H7 0.9300 . ?
C8 C9 1.396(6) . ?
C8 C13 1.396(7) . ?
C9 C10 1.397(7) . ?
C9 H9 0.9300 . ?
C10 C11 1.380(7) . ?
C10 C14 1.497(6) . ?
C11 C12 1.384(6) . ?
C11 H11 0.9300 . ?
C12 C13 1.372(7) . ?
C12 C15 1.501(6) . ?
C13 H13 0.9300 . ?
C14 O3 1.212(6) . ?
C14 O4 1.269(6) . ?
C15 O6 1.239(5) . ?
C15 O5 1.287(6) . ?
C16 N2 1.316(7) . ?
C16 N1 1.339(6) . ?
C16 H16 0.9300 . ?
C17 N1 1.353(6) . ?
C17 C18 1.381(7) . ?
C17 H17 0.9300 . ?
C18 N2 1.362(6) . ?
C18 H18 0.9300 . ?
C19 C20 1.389(7) . ?
C19 C22 1.392(6) . ?
C19 N2 1.442(6) . ?
C20 C21 1.338(6) . ?
C20 H20 0.9300 . ?
C21 C20 1.338(6) 2_657 ?
C21 N3 1.487(9) . ?
C22 C19 1.392(6) 2_657 ?
C22 H22 0.9300 . ?
C23 C24 1.338(7) . ?
C23 N3 1.393(6) . ?
C23 H23A 0.9600 . ?
C24 N4 1.361(10) 2_657 ?
C24 C24 1.361(10) 2_657 ?
C24 H4Y 0.9000 . ?
Cd1 N1 2.214(4) . ?
Cd1 O5 2.228(3) 1_565 ?
Cd1 O1 2.321(3) . ?
Cd1 O8 2.333(4) . ?
Cd1 O7 2.366(4) . ?
Cd1 O2 2.413(3) . ?
N3 C23 1.393(6) 2_657 ?
O3 H3A 0.9601 . ?
O5 Cd1 2.228(3) 1_545 ?
O7 H7A 0.8499 . ?
O7 H7C 0.8500 . ?
O8 H8A 0.8499 . ?
O8 H8B 0.8500 . ?
O9 H9B 0.8499 . ?
O9 H9D 0.8500 . ?
O10 H10A 0.8500 . ?
O10 H10C 0.8500 . ?
O11 H11D 0.8500 . ?
O11 H11B 0.8499 . ?
O12 H12A 0.8501 . ?
O12 H12C 0.8500 . ?
O13 H13A 0.8500 . ?
O13 H13B 0.8500 . ?

loop_
_geom_torsion_atom_site_label_1
_geom_torsion_atom_site_label_2
_geom_torsion_atom_site_label_3
_geom_torsion_atom_site_label_4
_geom_torsion
_geom_torsion_site_symmetry_1
_geom_torsion_site_symmetry_2
_geom_torsion_site_symmetry_3
_geom_torsion_site_symmetry_4
_geom_torsion_publ_flag
O1 C1 C2 C3 31.6(6) . . . . ?
O2 C1 C2 C3 -144.2(4) . . . . ?
O1 C1 C2 C7 -150.0(4) . . . . ?
O2 C1 C2 C7 34.3(6) . . . . ?
C7 C2 C3 C4 0.0 . . . . ?
C1 C2 C3 C4 178.4(4) . . . . ?
C2 C3 C4 C5 0.0 . . . . ?
C3 C4 C5 C6 0.0 . . . . ?
C3 C4 C5 C8 -173.1(4) . . . . ?
C4 C5 C6 C7 0.0 . . . . ?
C8 C5 C6 C7 173.7(3) . . . . ?
C5 C6 C7 C2 0.0 . . . . ?
C3 C2 C7 C6 0.0 . . . . ?
C1 C2 C7 C6 -178.5(3) . . . . ?
C6 C5 C8 C9 149.0(3) . . . . ?
C4 C5 C8 C9 -37.6(5) . . . . ?
C6 C5 C8 C13 -23.1(6) . . . . ?
C4 C5 C8 C13 150.3(4) . . . . ?
C13 C8 C9 C10 -1.7(7) . . . . ?
C5 C8 C9 C10 -174.6(4) . . . . ?
C8 C9 C10 C11 0.8(7) . . . . ?
C8 C9 C10 C14 -167.8(5) . . . . ?
C9 C10 C11 C12 -0.2(8) . . . . ?
C14 C10 C11 C12 168.8(4) . . . . ?
C10 C11 C12 C13 0.3(7) . . . . ?
C10 C11 C12 C15 178.3(5) . . . . ?
C11 C12 C13 C8 -1.2(8) . . . . ?
C15 C12 C13 C8 -179.4(4) . . . . ?
C9 C8 C13 C12 1.9(7) . . . . ?
C5 C8 C13 C12 173.5(4) . . . . ?
C11 C10 C14 O3 179.6(5) . . . . ?
C9 C10 C14 O3 -11.6(8) . . . . ?
C11 C10 C14 O4 23.3(7) . . . . ?
C9 C10 C14 O4 -167.9(5) . . . . ?
C13 C12 C15 O6 0.1(7) . . . . ?
C11 C12 C15 O6 -178.0(5) . . . . ?
C13 C12 C15 O5 177.7(4) . . . . ?
C11 C12 C15 O5 -0.3(7) . . . . ?
N1 C17 C18 N2 -1.3(6) . . . . ?
C22 C19 C20 C21 2.2(7) . . . . ?
N2 C19 C20 C21 -178.3(4) . . . . ?
C19 C20 C21 C20 -1.1(3) . . . 2_657 ?
C19 C20 C21 N3 178.9(3) . . . . ?
C20 C19 C22 C19 -1.2(4) . . . 2_657 ?
N2 C19 C22 C19 179.3(5) . . . 2_657 ?
N3 C23 C24 N4 -0.4(7) . . . 2_657 ?
N3 C23 C24 C24 -0.4(7) . . . 2_657 ?
N2 C16 N1 C17 1.3(6) . . . . ?
N2 C16 N1 Cd1 -178.9(3) . . . . ?
C18 C17 N1 C16 0.1(6) . . . . ?
C18 C17 N1 Cd1 -179.8(3) . . . . ?
O5 Cd1 N1 C16 -176.2(3) 1_565 . . . ?
O1 Cd1 N1 C16 -8.8(6) . . . . ?
O8 Cd1 N1 C16 91.7(4) . . . . ?
O7 Cd1 N1 C16 -88.9(4) . . . . ?
O2 Cd1 N1 C16 -3.8(4) . . . . ?
O5 Cd1 N1 C17 3.6(5) 1_565 . . . ?
O1 Cd1 N1 C17 171.0(4) . . . . ?
O8 Cd1 N1 C17 -88.5(4) . . . . ?
O7 Cd1 N1 C17 90.9(4) . . . . ?
O2 Cd1 N1 C17 176.0(4) . . . . ?
N1 C16 N2 C18 -2.2(6) . . . . ?
N1 C16 N2 C19 176.3(4) . . . . ?
C17 C18 N2 C16 2.1(6) . . . . ?
C17 C18 N2 C19 -176.3(4) . . . . ?
C20 C19 N2 C16 10.6(7) . . . . ?
C22 C19 N2 C16 -169.9(4) . . . . ?
C20 C19 N2 C18 -171.1(5) . . . . ?
C22 C19 N2 C18 8.4(7) . . . . ?
C24 C23 N3 C23 0.2(3) . . . 2_657 ?
C24 C23 N3 C21 -179.8(3) . . . . ?
C20 C21 N3 C23 176.2(4) 2_657 . . . ?
C20 C21 N3 C23 -3.8(4) . . . . ?
C20 C21 N3 C23 -3.8(4) 2_657 . . 2_657 ?
C20 C21 N3 C23 176.2(4) . . . 2_657 ?
O2 C1 O1 Cd1 1.7(5) . . . . ?
C2 C1 O1 Cd1 -174.6(3) . . . . ?
N1 Cd1 O1 C1 5.1(5) . . . . ?
O5 Cd1 O1 C1 176.0(3) 1_565 . . . ?
O8 Cd1 O1 C1 -93.1(3) . . . . ?
O7 Cd1 O1 C1 85.3(3) . . . . ?
O2 Cd1 O1 C1 -1.1(3) . . . . ?
O1 C1 O2 Cd1 -1.7(4) . . . . ?
C2 C1 O2 Cd1 174.4(4) . . . . ?
N1 Cd1 O2 C1 -175.3(3) . . . . ?
O5 Cd1 O2 C1 -3.1(3) 1_565 . . . ?
O1 Cd1 O2 C1 1.0(3) . . . . ?
O8 Cd1 O2 C1 95.3(3) . . . . ?
O7 Cd1 O2 C1 -88.3(3) . . . . ?
O6 C15 O5 Cd1 -2.4(6) . . . 1_545 ?
C12 C15 O5 Cd1 179.9(3) . . . 1_545 ?
